data_4081539
loop_
_publ_author_name
'Dietz, Christina'
'Jouikov, Viatcheslav'
'Jurkschat, Klaus'

_publ_section_title
;
 Diastereoselectiveortho-Metalation of a Chiral Ferrocenylphosphonic
 Diamide and Its Organotin Derivatives
;
_journal_issue 20
_journal_name_full Organometallics
_journal_page_first 5906
_journal_paper_doi 10.1021/om4004797
_journal_volume 32
_journal_year 2013
_chemical_absolute_configuration ad
_chemical_formula_moiety 'C36 H39 Fe N2 O P Sn'
_chemical_formula_sum 'C36 H39 Fe N2 O P Sn'
_chemical_formula_weight 721.20
_chemical_name_systematic
; 
(3aS,7aS)-[(SFc)-(2-Triphenylstannyl)ferrocenyl]-(3a,4,5,6,7,7a-
octahydro-1,3-dimethyl-1,3,2-benzodiaza-phosphol)-2-oxid 
;
_space_group_IT_number 1
_symmetry_cell_setting triclinic
_symmetry_space_group_name_Hall 'P 1'
_symmetry_space_group_name_H-M 'P 1'
_atom_sites_solution_hydrogens geom
_atom_sites_solution_primary direct
_atom_sites_solution_secondary difmap
_audit_creation_method SHELXL-97
_cell_angle_alpha 99.137(4)
_cell_angle_beta 108.131(4)
_cell_angle_gamma 111.422(4)
_cell_formula_units_Z 1
_cell_length_a 8.7793(4)
_cell_length_b 10.0243(4)
_cell_length_c 10.8791(5)
_cell_measurement_reflns_used 7147
_cell_measurement_temperature 173(2)
_cell_measurement_theta_max 29.1199
_cell_measurement_theta_min 2.2894
_cell_volume 805.86(8)
_computing_cell_refinement 'CrysAlisPro, Oxford Diffraction Ltd., Version 1.171.33.55''
_computing_data_collection 'CrysAlisPro, Oxford Diffraction Ltd., Version 1.171.33.55''
_computing_data_reduction 'CrysAlisPro, Oxford Diffraction Ltd., Version 1.171.33.55''
_computing_molecular_graphics 'SHELXP-97 (Sheldrick, 1997)'
_computing_publication_material 'enCIFer Version 1.4'
_computing_structure_refinement 'SHELXL-97 (Sheldrick, 1997)'
_computing_structure_solution 'SHELXS-97 (Sheldrick, 1990)'
_diffrn_ambient_temperature 173(2)
_diffrn_measured_fraction_theta_full 1.000
_diffrn_measured_fraction_theta_max 1.000
_diffrn_measurement_device 'XcaliburS CCD Diffractometer'
_diffrn_measurement_method '\w und \y scan'
_diffrn_radiation_monochromator graphite
_diffrn_radiation_source 'fine-focus sealed tube'
_diffrn_radiation_type MoK\a
_diffrn_radiation_wavelength 0.71073
_diffrn_reflns_av_R_equivalents 0.0341
_diffrn_reflns_av_sigmaI/netI 0.0743
_diffrn_reflns_limit_h_max 10
_diffrn_reflns_limit_h_min -10
_diffrn_reflns_limit_k_max 12
_diffrn_reflns_limit_k_min -12
_diffrn_reflns_limit_l_max 13
_diffrn_reflns_limit_l_min -13
_diffrn_reflns_number 11859
_diffrn_reflns_theta_full 25.50
_diffrn_reflns_theta_max 25.50
_diffrn_reflns_theta_min 2.29
_exptl_absorpt_coefficient_mu 1.305
_exptl_absorpt_correction_T_max 1.00000
_exptl_absorpt_correction_T_min 0.98218
_exptl_absorpt_correction_type multi-scan
_exptl_absorpt_process_details
;
CrysAlisPro, Oxford Diffraction Ltd.,
Version 1.171.33.55 (release 05-01-2010 CrysAlis171 .NET)
(compiled Jan  5 2010,16:28:46)
Empirical absorption correction using spherical harmonics,
 implemented in SCALE3 ABSPACK scaling algorithm.
;
_exptl_crystal_colour yellow
_exptl_crystal_density_diffrn 1.486
_exptl_crystal_density_method 'not measured'
_exptl_crystal_description column
_exptl_crystal_F_000 368
_exptl_crystal_size_max 0.36
_exptl_crystal_size_mid 0.14
_exptl_crystal_size_min 0.13
_refine_diff_density_max 0.762
_refine_diff_density_min -0.342
_refine_diff_density_rms 0.063
_refine_ls_abs_structure_details 'Flack H D (1983), Acta Cryst. A39, 876-881'
_refine_ls_abs_structure_Flack -0.043(14)
_refine_ls_extinction_method none
_refine_ls_goodness_of_fit_ref 0.855
_refine_ls_hydrogen_treatment constr
_refine_ls_matrix_type full
_refine_ls_number_parameters 337
_refine_ls_number_reflns 5984
_refine_ls_number_restraints 3
_refine_ls_restrained_S_all 0.855
_refine_ls_R_factor_all 0.0362
_refine_ls_R_factor_gt 0.0313
_refine_ls_shift/su_max 0.003
_refine_ls_shift/su_mean 0.000
_refine_ls_structure_factor_coef Fsqd
_refine_ls_weighting_details 'calc w=1/[\s^2^(Fo^2^)+(0.0185P)^2^+0.0000P] where P=(Fo^2^+2Fc^2^)/3'
_refine_ls_weighting_scheme calc
_refine_ls_wR_factor_gt 0.0493
_refine_ls_wR_factor_ref 0.0500
_reflns_number_gt 5377
_reflns_number_total 5984
_reflns_threshold_expression >2sigma(I)
_cod_data_source_file om4004797_si_002.cif
_cod_data_source_block compound(S,S,Sp)-2a
_cod_original_cell_volume 805.86(6)
_cod_database_code 4081539

loop_
_symmetry_equiv_pos_as_xyz
'x, y, z'

loop_
_atom_site_label
_atom_site_type_symbol
_atom_site_fract_x
_atom_site_fract_y
_atom_site_fract_z
_atom_site_U_iso_or_equiv
_atom_site_adp_type
_atom_site_occupancy
_atom_site_symmetry_multiplicity
_atom_site_calc_flag
_atom_site_refinement_flags
Fe1 Fe 0.98942(7) 0.50286(6) 0.33451(5) 0.02500(16) Uani 1 1 d .
Sn1 Sn 0.93238(2) 0.606456(19) 0.656184(18) 0.02101(8) Uani 1 1 d .
P1 P 0.56548(13) 0.36729(11) 0.33885(10) 0.0221(3) Uani 1 1 d .
O1 O 0.5963(4) 0.4881(3) 0.4530(3) 0.0287(7) Uani 1 1 d .
C1 C 0.9279(5) 0.4532(4) 0.4942(4) 0.0193(9) Uani 1 1 d .
C2 C 0.7750(5) 0.3672(4) 0.3660(3) 0.0216(9) Uani 1 1 d .
C3 C 0.8227(7) 0.2791(5) 0.2815(5) 0.0335(13) Uani 1 1 d .
H3 H 0.7505 0.2148 0.1933 0.040 Uiso 1 1 calc R
C4 C 1.0011(6) 0.3088(5) 0.3583(4) 0.0326(12) Uani 1 1 d .
H4 H 1.0663 0.2661 0.3287 0.039 Uiso 1 1 calc R
C5 C 1.0641(5) 0.4131(4) 0.4862(4) 0.0272(10) Uani 1 1 d .
H5 H 1.1774 0.4499 0.5548 0.033 Uiso 1 1 calc R
C6 C 1.1557(4) 0.7265(3) 0.3851(3) 0.0372(12) Uani 1 1 d G
H6 H 1.2227 0.7934 0.4727 0.045 Uiso 1 1 calc R
C7 C 0.9812(4) 0.6961(3) 0.3015(3) 0.0350(11) Uani 1 1 d G
H7 H 0.9123 0.7394 0.3241 0.042 Uiso 1 1 calc R
C8 C 0.9289(4) 0.5889(4) 0.1779(3) 0.0327(12) Uani 1 1 d G
H8 H 0.8194 0.5488 0.1042 0.039 Uiso 1 1 calc R
C9 C 1.0711(4) 0.5530(3) 0.1850(3) 0.0339(11) Uani 1 1 d G
H9 H 1.0723 0.4849 0.1169 0.041 Uiso 1 1 calc R
C10 C 1.2113(4) 0.6380(3) 0.3131(3) 0.0356(12) Uani 1 1 d G
H10 H 1.3216 0.6361 0.3447 0.043 Uiso 1 1 calc R
N1 N 0.4632(4) 0.3655(3) 0.1813(3) 0.0216(8) Uani 1 1 d .
N2 N 0.4170(4) 0.1965(3) 0.3191(3) 0.0267(8) Uani 1 1 d .
C11 C 0.2776(5) 0.2461(4) 0.1246(4) 0.0234(9) Uani 1 1 d .
H11 H 0.2103 0.2814 0.1672 0.028 Uiso 1 1 calc R
C12 C 0.2990(5) 0.1196(4) 0.1759(3) 0.0229(9) Uani 1 1 d .
H12 H 0.3615 0.0806 0.1307 0.027 Uiso 1 1 calc R
C13 C 0.1200(5) -0.0073(4) 0.1448(4) 0.0279(10) Uani 1 1 d .
H13A H 0.0589 0.0272 0.1934 0.034 Uiso 1 1 calc R
H13B H 0.1363 -0.0897 0.1736 0.034 Uiso 1 1 calc R
C14 C 0.0094(6) -0.0607(5) -0.0078(4) 0.0303(13) Uani 1 1 d .
H14A H 0.0645 -0.1061 -0.0546 0.036 Uiso 1 1 calc R
H14B H -0.1091 -0.1373 -0.0280 0.036 Uiso 1 1 calc R
C15 C -0.0065(5) 0.0675(5) -0.0602(4) 0.0346(11) Uani 1 1 d .
H15A H -0.0719 0.1066 -0.0200 0.041 Uiso 1 1 calc R
H15B H -0.0737 0.0293 -0.1580 0.041 Uiso 1 1 calc R
C16 C 0.1754(5) 0.1941(5) -0.0268(4) 0.0296(10) Uani 1 1 d .
H16A H 0.2388 0.1584 -0.0722 0.035 Uiso 1 1 calc R
H16B H 0.1619 0.2766 -0.0571 0.035 Uiso 1 1 calc R
C17 C 0.4861(5) 0.5088(4) 0.1558(4) 0.0312(10) Uani 1 1 d .
H17A H 0.4741 0.4998 0.0637 0.047 Uiso 1 1 calc R
H17B H 0.6026 0.5859 0.2169 0.047 Uiso 1 1 calc R
H17C H 0.3967 0.5350 0.1700 0.047 Uiso 1 1 calc R
C18 C 0.4670(6) 0.1084(5) 0.4037(4) 0.0495(15) Uani 1 1 d .
H18A H 0.3611 0.0277 0.3980 0.074 Uiso 1 1 calc R
H18B H 0.5363 0.1718 0.4963 0.074 Uiso 1 1 calc R
H18C H 0.5366 0.0676 0.3727 0.074 Uiso 1 1 calc R
C21 C 0.7713(3) 0.4791(3) 0.7490(3) 0.0214(10) Uani 1 1 d G
C22 C 0.6268(3) 0.4985(3) 0.7602(3) 0.0330(11) Uani 1 1 d G
H22A H 0.6028 0.5753 0.7346 0.040 Uiso 1 1 calc R
C23 C 0.5181(3) 0.4031(4) 0.8098(3) 0.0428(13) Uani 1 1 d G
H23A H 0.4214 0.4161 0.8173 0.051 Uiso 1 1 calc R
C24 C 0.5540(3) 0.2883(3) 0.8481(3) 0.0521(14) Uani 1 1 d G
H24A H 0.4813 0.2245 0.8812 0.063 Uiso 1 1 calc R
C25 C 0.6985(4) 0.2689(3) 0.8368(3) 0.0477(13) Uani 1 1 d G
H25A H 0.7225 0.1921 0.8624 0.057 Uiso 1 1 calc R
C26 C 0.8072(3) 0.3643(3) 0.7873(3) 0.0324(11) Uani 1 1 d G
H26A H 0.9039 0.3513 0.7797 0.039 Uiso 1 1 calc R
C31 C 1.2067(3) 0.6995(3) 0.8091(2) 0.0218(11) Uani 1 1 d G
C32 C 1.2357(3) 0.7162(3) 0.9449(3) 0.0285(10) Uani 1 1 d G
H32A H 1.1393 0.6782 0.9691 0.034 Uiso 1 1 calc R
C33 C 1.4089(4) 0.7895(3) 1.0447(2) 0.0345(11) Uani 1 1 d G
H33A H 1.4283 0.8006 1.1355 0.041 Uiso 1 1 calc R
C34 C 1.5529(3) 0.8462(3) 1.0086(3) 0.0399(12) Uani 1 1 d G
H34A H 1.6688 0.8953 1.0753 0.048 Uiso 1 1 calc R
C35 C 1.5239(3) 0.8296(3) 0.8727(3) 0.0417(12) Uani 1 1 d G
H35A H 1.6203 0.8675 0.8486 0.050 Uiso 1 1 calc R
C36 C 1.3507(4) 0.7562(3) 0.7730(2) 0.0314(10) Uani 1 1 d G
H36A H 1.3313 0.7451 0.6821 0.038 Uiso 1 1 calc R
C41 C 0.9070(3) 0.8048(2) 0.6204(3) 0.0240(11) Uani 1 1 d G
C42 C 1.0586(3) 0.9284(3) 0.6352(3) 0.0264(10) Uani 1 1 d G
H42A H 1.1689 0.9261 0.6636 0.032 Uiso 1 1 calc R
C43 C 1.0456(3) 1.0554(2) 0.6076(3) 0.0351(11) Uani 1 1 d G
H43A H 1.1470 1.1381 0.6175 0.042 Uiso 1 1 calc R
C44 C 0.8808(4) 1.0588(2) 0.5651(3) 0.0398(12) Uani 1 1 d G
H44A H 0.8720 1.1438 0.5466 0.048 Uiso 1 1 calc R
C45 C 0.7291(3) 0.9352(3) 0.5503(3) 0.0409(12) Uani 1 1 d G
H45A H 0.6189 0.9375 0.5219 0.049 Uiso 1 1 calc R
C46 C 0.7422(3) 0.8082(2) 0.5780(3) 0.0301(10) Uani 1 1 d G
H46A H 0.6408 0.7255 0.5681 0.036 Uiso 1 1 calc R

loop_
_atom_site_aniso_label
_atom_site_aniso_U_11
_atom_site_aniso_U_22
_atom_site_aniso_U_33
_atom_site_aniso_U_23
_atom_site_aniso_U_13
_atom_site_aniso_U_12
Fe1 0.0268(4) 0.0251(4) 0.0248(4) 0.0092(3) 0.0156(3) 0.0083(3)
Sn1 0.01796(15) 0.02262(17) 0.02260(16) 0.00779(13) 0.00921(12) 0.00792(13)
P1 0.0208(6) 0.0189(6) 0.0199(6) 0.0055(5) 0.0080(5) 0.0020(5)
O1 0.0243(17) 0.0260(17) 0.0250(17) 0.0001(13) 0.0101(14) 0.0030(14)
C1 0.024(2) 0.014(2) 0.023(2) 0.0115(17) 0.0127(19) 0.0067(18)
C2 0.026(2) 0.015(2) 0.020(2) 0.0068(17) 0.0109(18) 0.0039(18)
C3 0.043(3) 0.023(3) 0.033(3) 0.009(2) 0.021(3) 0.008(2)
C4 0.045(3) 0.027(3) 0.049(3) 0.019(3) 0.037(3) 0.021(3)
C5 0.031(2) 0.027(2) 0.031(2) 0.015(2) 0.017(2) 0.014(2)
C6 0.044(3) 0.026(3) 0.033(3) 0.011(2) 0.018(2) 0.003(2)
C7 0.041(3) 0.031(3) 0.041(3) 0.021(2) 0.025(2) 0.013(2)
C8 0.029(2) 0.034(3) 0.030(3) 0.017(2) 0.011(2) 0.006(2)
C9 0.032(3) 0.045(3) 0.026(3) 0.014(2) 0.018(2) 0.013(2)
C10 0.025(3) 0.043(3) 0.034(3) 0.018(2) 0.015(2) 0.006(2)
N1 0.024(2) 0.0169(19) 0.0194(19) 0.0067(15) 0.0077(16) 0.0049(16)
N2 0.025(2) 0.0202(18) 0.0196(19) 0.0082(15) 0.0008(16) 0.0002(15)
C11 0.021(2) 0.027(2) 0.024(2) 0.0065(18) 0.0121(19) 0.0097(19)
C12 0.019(2) 0.021(2) 0.023(2) 0.0049(18) 0.0069(18) 0.0046(18)
C13 0.022(2) 0.019(2) 0.036(3) 0.0037(19) 0.009(2) 0.0051(19)
C14 0.019(3) 0.026(3) 0.031(3) -0.006(2) 0.005(2) 0.006(2)
C15 0.024(2) 0.046(3) 0.031(3) 0.005(2) 0.007(2) 0.018(2)
C16 0.022(2) 0.039(3) 0.021(2) 0.0080(19) 0.0052(19) 0.011(2)
C17 0.031(3) 0.030(3) 0.041(3) 0.018(2) 0.019(2) 0.015(2)
C18 0.044(3) 0.035(3) 0.038(3) 0.023(2) -0.003(2) -0.003(2)
C21 0.020(2) 0.024(2) 0.017(2) 0.0034(18) 0.0092(19) 0.006(2)
C22 0.029(3) 0.045(3) 0.032(3) 0.013(2) 0.016(2) 0.019(2)
C23 0.030(3) 0.072(4) 0.035(3) 0.019(3) 0.021(2) 0.023(3)
C24 0.031(3) 0.069(4) 0.042(3) 0.026(3) 0.019(2) 0.000(3)
C25 0.042(3) 0.045(3) 0.058(3) 0.034(3) 0.020(3) 0.013(3)
C26 0.031(3) 0.043(3) 0.030(3) 0.016(2) 0.015(2) 0.019(2)
C31 0.017(2) 0.020(2) 0.026(3) 0.006(2) 0.006(2) 0.008(2)
C32 0.034(3) 0.023(2) 0.030(3) 0.007(2) 0.013(2) 0.015(2)
C33 0.033(3) 0.031(3) 0.030(3) 0.004(2) 0.000(2) 0.017(2)
C34 0.022(3) 0.034(3) 0.046(3) 0.007(2) -0.004(2) 0.012(2)
C35 0.025(3) 0.050(3) 0.053(3) 0.021(3) 0.016(2) 0.017(2)
C36 0.022(2) 0.034(3) 0.031(3) 0.012(2) 0.006(2) 0.010(2)
C41 0.029(3) 0.018(3) 0.016(2) 0.0034(19) 0.005(2) 0.005(2)
C42 0.026(2) 0.027(2) 0.025(2) 0.0054(19) 0.0107(19) 0.011(2)
C43 0.037(3) 0.023(2) 0.034(3) 0.006(2) 0.014(2) 0.004(2)
C44 0.051(3) 0.026(3) 0.041(3) 0.018(2) 0.011(2) 0.018(2)
C45 0.033(3) 0.032(3) 0.043(3) 0.014(2) 0.000(2) 0.012(2)
C46 0.022(2) 0.030(2) 0.031(2) 0.0095(19) 0.0033(19) 0.009(2)

loop_
_atom_type_symbol
_atom_type_description
_atom_type_scat_dispersion_real
_atom_type_scat_dispersion_imag
_atom_type_scat_source
C C 0.0033 0.0016 'International Tables Vol C Tables 4.2.6.8 and 6.1.1.4'
H H 0.0000 0.0000 'International Tables Vol C Tables 4.2.6.8 and 6.1.1.4'
N N 0.0061 0.0033 'International Tables Vol C Tables 4.2.6.8 and 6.1.1.4'
O O 0.0106 0.0060 'International Tables Vol C Tables 4.2.6.8 and 6.1.1.4'
P P 0.1023 0.0942 'International Tables Vol C Tables 4.2.6.8 and 6.1.1.4'
Fe Fe 0.3463 0.8444 'International Tables Vol C Tables 4.2.6.8 and 6.1.1.4'
Sn Sn -0.6537 1.4246 'International Tables Vol C Tables 4.2.6.8 and 6.1.1.4'

loop_
_geom_angle_atom_site_label_1
_geom_angle_atom_site_label_2
_geom_angle_atom_site_label_3
_geom_angle
C10 Fe1 C9 40.38(7)
C10 Fe1 C2 176.91(13)
C9 Fe1 C2 142.38(13)
C10 Fe1 C4 110.32(16)
C9 Fe1 C4 109.21(15)
C2 Fe1 C4 68.07(16)
C10 Fe1 C6 40.27(7)
C9 Fe1 C6 67.72(10)
C2 Fe1 C6 139.46(14)
C4 Fe1 C6 139.63(16)
C10 Fe1 C8 67.74(10)
C9 Fe1 C8 40.31(6)
C2 Fe1 C8 115.28(14)
C4 Fe1 C8 137.12(15)
C6 Fe1 C8 67.57(10)
C10 Fe1 C3 139.30(17)
C9 Fe1 C3 111.59(16)
C2 Fe1 C3 41.01(16)
C4 Fe1 C3 40.62(18)
C6 Fe1 C3 179.29(16)
C8 Fe1 C3 111.80(17)
C10 Fe1 C5 108.93(14)
C9 Fe1 C5 135.13(14)
C2 Fe1 C5 68.10(15)
C4 Fe1 C5 40.19(15)
C6 Fe1 C5 112.18(14)
C8 Fe1 C5 175.41(14)
C3 Fe1 C5 68.41(17)
C10 Fe1 C7 67.62(10)
C9 Fe1 C7 67.64(10)
C2 Fe1 C7 114.10(14)
C4 Fe1 C7 176.84(15)
C6 Fe1 C7 40.14(6)
C8 Fe1 C7 40.16(6)
C3 Fe1 C7 139.56(18)
C5 Fe1 C7 142.35(14)
C10 Fe1 C1 135.77(13)
C9 Fe1 C1 175.11(14)
C2 Fe1 C1 41.36(13)
C4 Fe1 C1 68.36(16)
C6 Fe1 C1 111.13(13)
C8 Fe1 C1 144.20(14)
C3 Fe1 C1 69.57(16)
C5 Fe1 C1 40.38(14)
C7 Fe1 C1 114.80(13)
C1 Sn1 C21 108.45(12)
C1 Sn1 C41 117.53(11)
C21 Sn1 C41 118.12(10)
C1 Sn1 C31 103.49(12)
C21 Sn1 C31 104.09(10)
C41 Sn1 C31 102.96(10)
C1 Sn1 O1 73.64(11)
C21 Sn1 O1 78.65(9)
C41 Sn1 O1 77.17(9)
C31 Sn1 O1 176.63(10)
O1 P1 N2 115.46(17)
O1 P1 N1 118.63(16)
N2 P1 N1 94.60(15)
O1 P1 C2 106.60(16)
N2 P1 C2 109.59(17)
N1 P1 C2 111.56(17)
P1 O1 Sn1 112.95(15)
C5 C1 C2 106.3(3)
C5 C1 Fe1 69.6(2)
C2 C1 Fe1 69.0(2)
C5 C1 Sn1 129.4(3)
C2 C1 Sn1 124.3(3)
Fe1 C1 Sn1 126.13(17)
C3 C2 C1 108.4(4)
C3 C2 P1 129.8(3)
C1 C2 P1 121.5(3)
C3 C2 Fe1 69.3(2)
C1 C2 Fe1 69.6(2)
P1 C2 Fe1 131.6(2)
C4 C3 C2 106.7(4)
C4 C3 Fe1 69.5(3)
C2 C3 Fe1 69.7(2)
C4 C3 H3 126.6
C2 C3 H3 126.6
Fe1 C3 H3 125.8
C5 C4 C3 109.3(4)
C5 C4 Fe1 70.3(2)
C3 C4 Fe1 69.9(3)
C5 C4 H4 125.4
C3 C4 H4 125.4
Fe1 C4 H4 126.0
C4 C5 C1 109.2(4)
C4 C5 Fe1 69.5(2)
C1 C5 Fe1 70.1(2)
C4 C5 H5 125.4
C1 C5 H5 125.4
Fe1 C5 H5 126.6
C10 C6 C7 108.0
C10 C6 Fe1 69.51(11)
C7 C6 Fe1 70.10(11)
C10 C6 H6 126.0
C7 C6 H6 126.0
Fe1 C6 H6 126.0
C6 C7 C8 108.0
C6 C7 Fe1 69.77(11)
C8 C7 Fe1 69.68(10)
C6 C7 H7 126.0
C8 C7 H7 126.0
Fe1 C7 H7 126.1
C7 C8 C9 108.0
C7 C8 Fe1 70.16(11)
C9 C8 Fe1 69.53(11)
C7 C8 H8 126.0
C9 C8 H8 126.0
Fe1 C8 H8 125.9
C10 C9 C8 108.0
C10 C9 Fe1 69.85(11)
C8 C9 Fe1 70.17(11)
C10 C9 H9 126.0
C8 C9 H9 126.0
Fe1 C9 H9 125.6
C6 C10 C9 108.0
C6 C10 Fe1 70.22(11)
C9 C10 Fe1 69.77(10)
C6 C10 H10 126.0
C9 C10 H10 126.0
Fe1 C10 H10 125.6
C17 N1 C11 116.0(3)
C17 N1 P1 118.6(2)
C11 N1 P1 108.3(2)
C18 N2 C12 118.7(3)
C18 N2 P1 120.4(3)
C12 N2 P1 110.3(2)
N1 C11 C16 117.6(3)
N1 C11 C12 102.8(3)
C16 C11 C12 111.7(3)
N1 C11 H11 108.1
C16 C11 H11 108.1
C12 C11 H11 108.1
N2 C12 C11 102.8(3)
N2 C12 C13 116.7(3)
C11 C12 C13 111.2(3)
N2 C12 H12 108.6
C11 C12 H12 108.6
C13 C12 H12 108.6
C12 C13 C14 108.6(3)
C12 C13 H13A 110.0
C14 C13 H13A 110.0
C12 C13 H13B 110.0
C14 C13 H13B 110.0
H13A C13 H13B 108.4
C15 C14 C13 112.1(3)
C15 C14 H14A 109.2
C13 C14 H14A 109.2
C15 C14 H14B 109.2
C13 C14 H14B 109.2
H14A C14 H14B 107.9
C14 C15 C16 111.7(3)
C14 C15 H15A 109.3
C16 C15 H15A 109.3
C14 C15 H15B 109.3
C16 C15 H15B 109.3
H15A C15 H15B 107.9
C11 C16 C15 107.6(3)
C11 C16 H16A 110.2
C15 C16 H16A 110.2
C11 C16 H16B 110.2
C15 C16 H16B 110.2
H16A C16 H16B 108.5
N1 C17 H17A 109.5
N1 C17 H17B 109.5
H17A C17 H17B 109.5
N1 C17 H17C 109.5
H17A C17 H17C 109.5
H17B C17 H17C 109.5
N2 C18 H18A 109.5
N2 C18 H18B 109.5
H18A C18 H18B 109.5
N2 C18 H18C 109.5
H18A C18 H18C 109.5
H18B C18 H18C 109.5
C22 C21 C26 120.0
C22 C21 Sn1 122.91(14)
C26 C21 Sn1 116.84(14)
C23 C22 C21 120.0
C23 C22 H22A 120.0
C21 C22 H22A 120.0
C22 C23 C24 120.0
C22 C23 H23A 120.0
C24 C23 H23A 120.0
C23 C24 C25 120.0
C23 C24 H24A 120.0
C25 C24 H24A 120.0
C24 C25 C26 120.0
C24 C25 H25A 120.0
C26 C25 H25A 120.0
C25 C26 C21 120.0
C25 C26 H26A 120.0
C21 C26 H26A 120.0
C32 C31 C36 120.0
C32 C31 Sn1 119.32(14)
C36 C31 Sn1 120.33(14)
C31 C32 C33 120.0
C31 C32 H32A 120.0
C33 C32 H32A 120.0
C34 C33 C32 120.0
C34 C33 H33A 120.0
C32 C33 H33A 120.0
C35 C34 C33 120.0
C35 C34 H34A 120.0
C33 C34 H34A 120.0
C34 C35 C36 120.0
C34 C35 H35A 120.0
C36 C35 H35A 120.0
C35 C36 C31 120.0
C35 C36 H36A 120.0
C31 C36 H36A 120.0
C42 C41 C46 120.0
C42 C41 Sn1 118.56(14)
C46 C41 Sn1 121.39(14)
C43 C42 C41 120.0
C43 C42 H42A 120.0
C41 C42 H42A 120.0
C42 C43 C44 120.0
C42 C43 H43A 120.0
C44 C43 H43A 120.0
C45 C44 C43 120.0
C45 C44 H44A 120.0
C43 C44 H44A 120.0
C44 C45 C46 120.0
C44 C45 H45A 120.0
C46 C45 H45A 120.0
C45 C46 C41 120.0
C45 C46 H46A 120.0
C41 C46 H46A 120.0

loop_
_geom_bond_atom_site_label_1
_geom_bond_atom_site_label_2
_geom_bond_distance
Fe1 C10 2.035(3)
Fe1 C9 2.033(3)
Fe1 C2 2.047(4)
Fe1 C4 2.037(4)
Fe1 C6 2.044(3)
Fe1 C8 2.042(3)
Fe1 C3 2.043(5)
Fe1 C5 2.048(4)
Fe1 C7 2.048(3)
Fe1 C1 2.054(4)
Sn1 C1 2.126(4)
Sn1 C21 2.1513(19)
Sn1 C41 2.1608(18)
Sn1 C31 2.1931(18)
Sn1 O1 2.748(3)
P1 O1 1.468(3)
P1 N2 1.660(3)
P1 N1 1.662(3)
P1 C2 1.770(4)
C1 C5 1.416(5)
C1 C2 1.448(5)
C2 C3 1.433(6)
C3 C4 1.416(6)
C3 H3 0.9300
C4 C5 1.404(5)
C4 H4 0.9300
C5 H5 0.9300
C6 C10 1.404(2)
C6 C7 1.404(2)
C6 H6 0.9300
C7 C8 1.404(2)
C7 H7 0.9300
C8 C9 1.404(2)
C8 H8 0.9300
C9 C10 1.404(2)
C9 H9 0.9300
C10 H10 0.9300
N1 C17 1.461(4)
N1 C11 1.477(4)
N2 C18 1.452(4)
N2 C12 1.457(4)
C11 C16 1.502(5)
C11 C12 1.513(5)
C11 H11 0.9800
C12 C13 1.508(5)
C12 H12 0.9800
C13 C14 1.523(5)
C13 H13A 0.9700
C13 H13B 0.9700
C14 C15 1.520(6)
C14 H14A 0.9700
C14 H14B 0.9700
C15 C16 1.519(5)
C15 H15A 0.9700
C15 H15B 0.9700
C16 H16A 0.9700
C16 H16B 0.9700
C17 H17A 0.9600
C17 H17B 0.9600
C17 H17C 0.9600
C18 H18A 0.9600
C18 H18B 0.9600
C18 H18C 0.9600
C21 C22 1.3900
C21 C26 1.3900
C22 C23 1.3900
C22 H22A 0.9300
C23 C24 1.3900
C23 H23A 0.9300
C24 C25 1.3900
C24 H24A 0.9300
C25 C26 1.3900
C25 H25A 0.9300
C26 H26A 0.9300
C31 C32 1.3900
C31 C36 1.3900
C32 C33 1.3900
C32 H32A 0.9300
C33 C34 1.3900
C33 H33A 0.9300
C34 C35 1.3900
C34 H34A 0.9300
C35 C36 1.3900
C35 H35A 0.9300
C36 H36A 0.9300
C41 C42 1.3900
C41 C46 1.3900
C42 C43 1.3900
C42 H42A 0.9300
C43 C44 1.3900
C43 H43A 0.9300
C44 C45 1.3900
C44 H44A 0.9300
C45 C46 1.3900
C45 H45A 0.9300
C46 H46A 0.9300

loop_
_geom_torsion_atom_site_label_1
_geom_torsion_atom_site_label_2
_geom_torsion_atom_site_label_3
_geom_torsion_atom_site_label_4
_geom_torsion
N2 P1 O1 Sn1 112.36(16)
N1 P1 O1 Sn1 -136.47(15)
C2 P1 O1 Sn1 -9.62(19)
C1 Sn1 O1 P1 6.21(16)
C21 Sn1 O1 P1 -107.08(17)
C41 Sn1 O1 P1 130.32(17)
C31 Sn1 O1 P1 37.8(19)
C10 Fe1 C1 C5 -60.7(3)
C9 Fe1 C1 C5 -24.3(17)
C2 Fe1 C1 C5 117.6(3)
C4 Fe1 C1 C5 36.7(2)
C6 Fe1 C1 C5 -99.8(2)
C8 Fe1 C1 C5 179.6(2)
C3 Fe1 C1 C5 80.3(3)
C7 Fe1 C1 C5 -143.4(2)
C10 Fe1 C1 C2 -178.3(2)
C9 Fe1 C1 C2 -142.0(15)
C4 Fe1 C1 C2 -80.9(2)
C6 Fe1 C1 C2 142.6(2)
C8 Fe1 C1 C2 62.0(3)
C3 Fe1 C1 C2 -37.3(2)
C5 Fe1 C1 C2 -117.6(3)
C7 Fe1 C1 C2 99.0(2)
C10 Fe1 C1 Sn1 63.8(3)
C9 Fe1 C1 Sn1 100.2(16)
C2 Fe1 C1 Sn1 -117.9(3)
C4 Fe1 C1 Sn1 161.2(3)
C6 Fe1 C1 Sn1 24.7(3)
C8 Fe1 C1 Sn1 -55.9(3)
C3 Fe1 C1 Sn1 -155.2(3)
C5 Fe1 C1 Sn1 124.5(3)
C7 Fe1 C1 Sn1 -18.9(3)
C21 Sn1 C1 C5 -107.5(3)
C41 Sn1 C1 C5 115.3(3)
C31 Sn1 C1 C5 2.6(4)
O1 Sn1 C1 C5 -179.2(4)
C21 Sn1 C1 C2 72.4(3)
C41 Sn1 C1 C2 -64.8(3)
C31 Sn1 C1 C2 -177.5(3)
O1 Sn1 C1 C2 0.7(3)
C21 Sn1 C1 Fe1 160.21(18)
C41 Sn1 C1 Fe1 23.0(3)
C31 Sn1 C1 Fe1 -89.7(2)
O1 Sn1 C1 Fe1 88.5(2)
C5 C1 C2 C3 -1.3(4)
Fe1 C1 C2 C3 58.6(3)
Sn1 C1 C2 C3 178.8(3)
C5 C1 C2 P1 173.0(3)
Fe1 C1 C2 P1 -127.1(3)
Sn1 C1 C2 P1 -6.9(4)
C5 C1 C2 Fe1 -59.9(2)
Sn1 C1 C2 Fe1 120.2(2)
O1 P1 C2 C3 -175.6(4)
N2 P1 C2 C3 58.8(4)
N1 P1 C2 C3 -44.6(4)
O1 P1 C2 C1 11.5(3)
N2 P1 C2 C1 -114.2(3)
N1 P1 C2 C1 142.4(3)
O1 P1 C2 Fe1 -78.4(3)
N2 P1 C2 Fe1 156.0(2)
N1 P1 C2 Fe1 52.6(3)
C10 Fe1 C2 C3 -98(3)
C9 Fe1 C2 C3 55.0(3)
C4 Fe1 C2 C3 -38.4(3)
C6 Fe1 C2 C3 179.2(3)
C8 Fe1 C2 C3 94.8(3)
C5 Fe1 C2 C3 -81.8(3)
C7 Fe1 C2 C3 139.1(3)
C1 Fe1 C2 C3 -120.1(3)
C10 Fe1 C2 C1 22(3)
C9 Fe1 C2 C1 175.1(2)
C4 Fe1 C2 C1 81.7(2)
C6 Fe1 C2 C1 -60.8(3)
C8 Fe1 C2 C1 -145.2(2)
C3 Fe1 C2 C1 120.1(3)
C5 Fe1 C2 C1 38.2(2)
C7 Fe1 C2 C1 -100.8(2)
C10 Fe1 C2 P1 137(2)
C9 Fe1 C2 P1 -70.4(3)
C4 Fe1 C2 P1 -163.8(3)
C6 Fe1 C2 P1 53.8(3)
C8 Fe1 C2 P1 -30.7(3)
C3 Fe1 C2 P1 -125.4(4)
C5 Fe1 C2 P1 152.7(3)
C7 Fe1 C2 P1 13.7(3)
C1 Fe1 C2 P1 114.5(3)
C1 C2 C3 C4 1.1(5)
P1 C2 C3 C4 -172.6(3)
Fe1 C2 C3 C4 59.9(3)
C1 C2 C3 Fe1 -58.8(3)
P1 C2 C3 Fe1 127.5(3)
C10 Fe1 C3 C4 57.5(4)
C9 Fe1 C3 C4 94.7(3)
C2 Fe1 C3 C4 -117.8(4)
C6 Fe1 C3 C4 111(15)
C8 Fe1 C3 C4 138.2(2)
C5 Fe1 C3 C4 -36.8(3)
C7 Fe1 C3 C4 175.1(2)
C1 Fe1 C3 C4 -80.2(3)
C10 Fe1 C3 C2 175.3(2)
C9 Fe1 C3 C2 -147.5(2)
C4 Fe1 C3 C2 117.8(4)
C6 Fe1 C3 C2 -132(15)
C8 Fe1 C3 C2 -103.9(2)
C5 Fe1 C3 C2 81.0(2)
C7 Fe1 C3 C2 -67.0(3)
C1 Fe1 C3 C2 37.6(2)
C2 C3 C4 C5 -0.5(5)
Fe1 C3 C4 C5 59.5(3)
C2 C3 C4 Fe1 -60.0(3)
C10 Fe1 C4 C5 95.6(3)
C9 Fe1 C4 C5 138.6(2)
C2 Fe1 C4 C5 -81.6(3)
C6 Fe1 C4 C5 60.7(3)
C8 Fe1 C4 C5 174.4(2)
C3 Fe1 C4 C5 -120.3(4)
C7 Fe1 C4 C5 145(3)
C1 Fe1 C4 C5 -36.9(2)
C10 Fe1 C4 C3 -144.1(3)
C9 Fe1 C4 C3 -101.1(3)
C2 Fe1 C4 C3 38.7(3)
C6 Fe1 C4 C3 -179.0(3)
C8 Fe1 C4 C3 -65.3(3)
C5 Fe1 C4 C3 120.3(4)
C7 Fe1 C4 C3 -95(3)
C1 Fe1 C4 C3 83.4(3)
C3 C4 C5 C1 -0.3(5)
Fe1 C4 C5 C1 58.9(3)
C3 C4 C5 Fe1 -59.2(3)
C2 C1 C5 C4 0.9(4)
Fe1 C1 C5 C4 -58.6(3)
Sn1 C1 C5 C4 -179.1(3)
C2 C1 C5 Fe1 59.5(2)
Sn1 C1 C5 Fe1 -120.5(3)
C10 Fe1 C5 C4 -99.4(3)
C9 Fe1 C5 C4 -62.2(3)
C2 Fe1 C5 C4 81.5(3)
C6 Fe1 C5 C4 -142.4(2)
C8 Fe1 C5 C4 -56.4(19)
C3 Fe1 C5 C4 37.2(3)
C7 Fe1 C5 C4 -177.0(3)
C1 Fe1 C5 C4 120.6(3)
C10 Fe1 C5 C1 140.0(2)
C9 Fe1 C5 C1 177.1(2)
C2 Fe1 C5 C1 -39.1(2)
C4 Fe1 C5 C1 -120.6(3)
C6 Fe1 C5 C1 97.0(2)
C8 Fe1 C5 C1 -177.1(18)
C3 Fe1 C5 C1 -83.4(3)
C7 Fe1 C5 C1 62.4(3)
C9 Fe1 C6 C10 -37.8
C2 Fe1 C6 C10 175.3(2)
C4 Fe1 C6 C10 56.0(2)
C8 Fe1 C6 C10 -81.56(7)
C3 Fe1 C6 C10 -54(15)
C5 Fe1 C6 C10 93.48(15)
C7 Fe1 C6 C10 -119.08(6)
C1 Fe1 C6 C10 137.07(15)
C10 Fe1 C6 C7 119.08(6)
C9 Fe1 C6 C7 81.26(7)
C2 Fe1 C6 C7 -65.66(19)
C4 Fe1 C6 C7 175.1(2)
C8 Fe1 C6 C7 37.5
C3 Fe1 C6 C7 65(15)
C5 Fe1 C6 C7 -147.44(15)
C1 Fe1 C6 C7 -103.85(15)
C10 C6 C7 C8 0.0
Fe1 C6 C7 C8 -59.41(11)
C10 C6 C7 Fe1 59.40(11)
C10 Fe1 C7 C6 -37.7
C9 Fe1 C7 C6 -81.49(8)
C2 Fe1 C7 C6 139.55(14)
C4 Fe1 C7 C6 -88(3)
C8 Fe1 C7 C6 -119.19(7)
C3 Fe1 C7 C6 -179.0(3)
C5 Fe1 C7 C6 54.7(2)
C1 Fe1 C7 C6 93.90(14)
C10 Fe1 C7 C8 81.53(7)
C9 Fe1 C7 C8 37.7
C2 Fe1 C7 C8 -101.26(14)
C4 Fe1 C7 C8 32(3)
C6 Fe1 C7 C8 119.19(7)
C3 Fe1 C7 C8 -59.8(2)
C5 Fe1 C7 C8 173.9(2)
C1 Fe1 C7 C8 -146.91(15)
C6 C7 C8 C9 0.0
Fe1 C7 C8 C9 -59.46(11)
C6 C7 C8 Fe1 59.46(11)
C10 Fe1 C8 C7 -81.21(7)
C9 Fe1 C8 C7 -119.03(7)
C2 Fe1 C8 C7 98.08(15)
C4 Fe1 C8 C7 -177.6(2)
C6 Fe1 C8 C7 -37.5
C3 Fe1 C8 C7 142.85(19)
C5 Fe1 C8 C7 -125.3(19)
C1 Fe1 C8 C7 57.9(2)
C10 Fe1 C8 C9 37.8
C2 Fe1 C8 C9 -142.89(15)
C4 Fe1 C8 C9 -58.5(2)
C6 Fe1 C8 C9 81.53(8)
C3 Fe1 C8 C9 -98.11(19)
C5 Fe1 C8 C9 -6.3(19)
C7 Fe1 C8 C9 119.03(7)
C1 Fe1 C8 C9 176.9(2)
C7 C8 C9 C10 0.0
Fe1 C8 C9 C10 -59.86(11)
C7 C8 C9 Fe1 59.86(11)
C2 Fe1 C9 C10 -177.8(2)
C4 Fe1 C9 C10 -99.09(17)
C6 Fe1 C9 C10 37.7
C8 Fe1 C9 C10 118.83(6)
C3 Fe1 C9 C10 -142.49(19)
C5 Fe1 C9 C10 -61.9(2)
C7 Fe1 C9 C10 81.27(7)
C1 Fe1 C9 C10 -39.7(16)
C10 Fe1 C9 C8 -118.83(6)
C2 Fe1 C9 C8 63.4(2)
C4 Fe1 C9 C8 142.08(17)
C6 Fe1 C9 C8 -81.11(7)
C3 Fe1 C9 C8 98.68(19)
C5 Fe1 C9 C8 179.3(2)
C7 Fe1 C9 C8 -37.6
C1 Fe1 C9 C8 -158.5(16)
C7 C6 C10 C9 0.0
Fe1 C6 C10 C9 59.78(11)
C7 C6 C10 Fe1 -59.77(11)
C8 C9 C10 C6 0.0
Fe1 C9 C10 C6 -60.06(11)
C8 C9 C10 Fe1 60.05(11)
C9 Fe1 C10 C6 118.86(6)
C2 Fe1 C10 C6 -87(3)
C4 Fe1 C10 C6 -145.05(16)
C8 Fe1 C10 C6 81.10(7)
C3 Fe1 C10 C6 179.1(3)
C5 Fe1 C10 C6 -102.28(15)
C7 Fe1 C10 C6 37.5
C1 Fe1 C10 C6 -65.61(19)
C2 Fe1 C10 C9 154(3)
C4 Fe1 C10 C9 96.10(16)
C6 Fe1 C10 C9 -118.86(6)
C8 Fe1 C10 C9 -37.8
C3 Fe1 C10 C9 60.3(3)
C5 Fe1 C10 C9 138.86(15)
C7 Fe1 C10 C9 -81.32(7)
C1 Fe1 C10 C9 175.5(2)
O1 P1 N1 C17 30.4(3)
N2 P1 N1 C17 152.7(3)
C2 P1 N1 C17 -94.1(3)
O1 P1 N1 C11 -104.6(3)
N2 P1 N1 C11 17.8(3)
C2 P1 N1 C11 131.0(3)
O1 P1 N2 C18 -79.6(4)
N1 P1 N2 C18 155.6(3)
C2 P1 N2 C18 40.8(4)
O1 P1 N2 C12 136.3(3)
N1 P1 N2 C12 11.5(3)
C2 P1 N2 C12 -103.3(3)
C17 N1 C11 C16 60.4(5)
P1 N1 C11 C16 -163.3(3)
C17 N1 C11 C12 -176.4(3)
P1 N1 C11 C12 -40.2(3)
C18 N2 C12 C11 179.4(4)
P1 N2 C12 C11 -35.9(3)
C18 N2 C12 C13 57.4(5)
P1 N2 C12 C13 -157.8(3)
N1 C11 C12 N2 46.6(4)
C16 C11 C12 N2 173.6(3)
N1 C11 C12 C13 172.2(3)
C16 C11 C12 C13 -60.8(4)
N2 C12 C13 C14 173.7(3)
C11 C12 C13 C14 56.2(4)
C12 C13 C14 C15 -54.7(5)
C13 C14 C15 C16 56.7(5)
N1 C11 C16 C15 177.4(3)
C12 C11 C16 C15 58.9(4)
C14 C15 C16 C11 -56.9(5)
C1 Sn1 C21 C22 -122.83(16)
C41 Sn1 C21 C22 14.12(17)
C31 Sn1 C21 C22 127.46(14)
O1 Sn1 C21 C22 -54.53(14)
C1 Sn1 C21 C26 51.37(16)
C41 Sn1 C21 C26 -171.68(12)
C31 Sn1 C21 C26 -58.33(15)
O1 Sn1 C21 C26 119.67(13)
C26 C21 C22 C23 0.0
Sn1 C21 C22 C23 174.02(18)
C21 C22 C23 C24 0.0
C22 C23 C24 C25 0.0
C23 C24 C25 C26 0.0
C24 C25 C26 C21 0.0
C22 C21 C26 C25 0.0
Sn1 C21 C26 C25 -174.38(17)
C1 Sn1 C31 C32 -136.63(15)
C21 Sn1 C31 C32 -23.32(16)
C41 Sn1 C31 C32 100.49(15)
O1 Sn1 C31 C32 -167.7(17)
C1 Sn1 C31 C36 50.24(17)
C21 Sn1 C31 C36 163.55(14)
C41 Sn1 C31 C36 -72.64(16)
O1 Sn1 C31 C36 19.1(19)
C36 C31 C32 C33 0.0
Sn1 C31 C32 C33 -173.16(19)
C31 C32 C33 C34 0.0
C32 C33 C34 C35 0.0
C33 C34 C35 C36 0.0
C34 C35 C36 C31 0.0
C32 C31 C36 C35 0.0
Sn1 C31 C36 C35 173.09(19)
C1 Sn1 C41 C42 -82.61(17)
C21 Sn1 C41 C42 144.30(13)
C31 Sn1 C41 C42 30.33(15)
O1 Sn1 C41 C42 -146.22(14)
C1 Sn1 C41 C46 94.71(17)
C21 Sn1 C41 C46 -38.38(17)
C31 Sn1 C41 C46 -152.35(14)
O1 Sn1 C41 C46 31.10(13)
C46 C41 C42 C43 0.0
Sn1 C41 C42 C43 177.36(17)
C41 C42 C43 C44 0.0
C42 C43 C44 C45 0.0
C43 C44 C45 C46 0.0
C44 C45 C46 C41 0.0
C42 C41 C46 C45 0.0
Sn1 C41 C46 C45 -177.28(17)
